data_9017719
loop_
_publ_author_name
'Nazarchuk, E. V.'
'Siidra, O. I.'
'Nekrasova, D. O.'
'Shilovskikh, V. V.'
'Borisov, A. S.'
'Avdontseva, E. Y.'

_publ_section_title
;
 Glikinite, Zn3O(SO4)2, a new anhydrous zinc oxysulfate mineral structurally
 based on OZn4 tetrahedra
;
_journal_name_full 'Mineralogical Magazine'
_journal_page_first 563
_journal_page_last 567
_journal_volume 84
_journal_year 2020
_chemical_compound_source 'Arsenatnaya fumarole, Tolbachik volcano, Kamchatka Peninsula, Russia'
_chemical_formula_sum 'O9 S2 Zn3'
_chemical_name_mineral Glikinite
_space_group_IT_number 11
_space_group_name_Hall '-P 2yb'
_space_group_name_H-M_alt 'P 1 21/m 1'
_symmetry_space_group_name_H-M 'P 1 21/m 1'
_cell_angle_alpha 90
_cell_angle_beta 117.15
_cell_angle_gamma 90
_cell_length_a 7.298
_cell_length_b 6.588
_cell_length_c 7.840
_cell_formula_units_Z 2
_cell_volume 335.408
_database_code_amcsd 0020988
_exptl_crystal_density_diffrn 4.003
_cod_data_source_file inputs/fixed/downloads/18/18626.cif
_cod_data_source_block 18626
_cod_original_formula_sum 'Zn3 S2 O9'
_cod_database_code 9017719

loop_
_space_group_symop_operation_xyz
x,y,z
x,1/2-y,z
-x,1/2+y,-z
-x,-y,-z

loop_
_atom_site_aniso_label
_atom_site_aniso_U_11
_atom_site_aniso_U_22
_atom_site_aniso_U_33
_atom_site_aniso_U_12
_atom_site_aniso_U_13
_atom_site_aniso_U_23
Zn1 0.01940 0.01020 0.01800 -0.00220 0.00970 0.00040
Zn2 0.01810 0.01300 0.01230 0.00000 0.00210 0.00000
Zn3 0.02430 0.01500 0.01250 0.00000 0.00890 0.00000
S1 0.01500 0.00600 0.01100 0.00000 0.00390 0.00000
S2 0.01510 0.01100 0.00640 0.00000 0.00390 0.00000
O1 0.00700 0.00100 0.01300 0.00000 0.00100 0.00000
O2 0.01100 0.02100 0.01300 0.00100 0.00000 -0.00300
O3 0.04100 0.01000 0.01200 0.00000 -0.00100 0.00000
O4 0.07000 0.00600 0.04200 0.00400 0.04400 0.00200
O5 0.02300 0.05000 0.02700 0.00000 0.02100 0.00000
O6 0.04200 0.05500 0.17000 0.00000 0.07500 0.00000
O7 0.14000 0.05000 0.00900 0.00000 -0.03200 0.00000

loop_
_atom_site_label
_atom_site_fract_x
_atom_site_fract_y
_atom_site_fract_z
_atom_site_U_iso_or_equiv
Zn1 0.50000 0.50000 0.00000 0.01540
Zn2 -0.12520 0.75000 0.25360 0.01640
Zn3 0.65950 0.75000 0.77080 0.01720
S1 0.35280 0.75000 0.30510 0.01140
S2 0.06240 0.75000 0.71810 0.01140
O1 0.62800 0.75000 0.00960 0.00900
O2 0.19640 0.93120 0.76360 0.01700
O3 -0.07900 0.75000 0.52120 0.02600
O4 0.38800 0.57000 0.21480 0.03200
O5 0.04600 0.75000 0.83120 0.03000
O6 0.13900 0.75000 0.26200 0.07700
O7 0.47900 0.75000 0.49700 0.09100

loop_
_cod_related_entry_id
_cod_related_entry_database
_cod_related_entry_code
1 AMCSD 0020988
